data_4110712
loop_
_publ_author_name
'Sergiy V. Rosokha'
'Ivan S. Neretin'
'Duoli Sun'
'Jay K. Kochi'

_publ_section_title
;
 Very Fast Electron Migrations within p-Doped Aromatic Cofacial Arrays
 Leading to Three-Dimensional (Toroidal) \p-Delocalization
;
_journal_name_full 'Journal of the American Chemical Society'
_journal_page_first 9394
_journal_page_last 9407
_journal_paper_doi 10.1021/ja060393n
_journal_volume 128
_journal_year 2006
_chemical_compound_source synthesis
_chemical_formula_moiety 'C66 H84 N6, 0.082(C H2 Cl2)'
_chemical_formula_sum 'C66.08 H84.16 Cl0.16 N6'
_chemical_formula_weight 968.36
_chemical_name_systematic
; 
 Hexakis(4-diethylamino-phenyl)benzene, dichloromethane solvate 
;
_space_group_IT_number 2
_symmetry_cell_setting triclinic
_symmetry_space_group_name_Hall '-P 1'
_symmetry_space_group_name_H-M 'P -1'
_atom_sites_solution_hydrogens geom
_atom_sites_solution_primary direct
_atom_sites_solution_secondary difmap
_audit_creation_method SHELXL
_cell_angle_alpha 63.6210(10)
_cell_angle_beta 84.0510(10)
_cell_angle_gamma 78.0520(10)
_cell_formula_units_Z 2
_cell_length_a 9.3616(6)
_cell_length_b 18.6148(11)
_cell_length_c 18.8933(11)
_cell_measurement_reflns_used 8138
_cell_measurement_temperature 123(2)
_cell_measurement_theta_max 28.25
_cell_measurement_theta_min 2.18
_cell_volume 2885.4(3)
_computing_cell_refinement 'Bruker SMART'
_computing_data_collection 'Bruker SMART'
_computing_data_reduction 'Bruker SAINT'
_computing_molecular_graphics 'Bruker SHELXTL'
_computing_publication_material 'Bruker SHELXTL'
_computing_structure_refinement 'SHELXL-93 (Sheldrick, 1993)'
_computing_structure_solution 'SHELXS-86 (Sheldrick, 1990)'
_diffrn_ambient_temperature 123(2)
_diffrn_measured_fraction_theta_full 0.994
_diffrn_measured_fraction_theta_max 0.973
_diffrn_measurement_device 'Siemens SMART'
_diffrn_measurement_method 'phi and omega scans'
_diffrn_radiation_monochromator graphite
_diffrn_radiation_source 'fine-focus sealed tube'
_diffrn_radiation_type MoK\a
_diffrn_radiation_wavelength 0.71073
_diffrn_reflns_av_R_equivalents 0.0000
_diffrn_reflns_av_sigmaI/netI 0.0394
_diffrn_reflns_limit_h_max 12
_diffrn_reflns_limit_h_min -12
_diffrn_reflns_limit_k_max 24
_diffrn_reflns_limit_k_min -21
_diffrn_reflns_limit_l_max 25
_diffrn_reflns_limit_l_min 0
_diffrn_reflns_number 26797
_diffrn_reflns_theta_full 28.28
_diffrn_reflns_theta_max 28.30
_diffrn_reflns_theta_min 2.18
_diffrn_standards_decay_% 0
_diffrn_standards_interval_count 0
_diffrn_standards_interval_time 0
_diffrn_standards_number none
_exptl_absorpt_coefficient_mu 0.072
_exptl_absorpt_correction_type none
_exptl_crystal_colour colorless
_exptl_crystal_density_diffrn 1.115
_exptl_crystal_description plate
_exptl_crystal_F_000 1150.9
_exptl_crystal_size_max 0.2
_exptl_crystal_size_mid 0.2
_exptl_crystal_size_min 0.05
_refine_diff_density_max 1.275
_refine_diff_density_min -0.611
_refine_diff_density_rms 0.080
_refine_ls_extinction_method none
_refine_ls_goodness_of_fit_all 1.018
_refine_ls_goodness_of_fit_obs 1.063
_refine_ls_hydrogen_treatment constr
_refine_ls_matrix_type full
_refine_ls_number_parameters 647
_refine_ls_number_reflns 14218
_refine_ls_number_restraints 7
_refine_ls_restrained_S_all 1.050
_refine_ls_restrained_S_obs 1.070
_refine_ls_R_factor_all 0.1262
_refine_ls_R_factor_obs 0.0984
_refine_ls_shift/esd_max -0.123
_refine_ls_shift/esd_mean 0.005
_refine_ls_structure_factor_coef Fsqd
_refine_ls_weighting_details 'w=1/[\s^2^(Fo^2^)+(0.1452P)^2^+3.7954P] where P=(Fo^2^+2Fc^2^)/3'
_refine_ls_weighting_scheme calc
_refine_ls_wR_factor_all 0.2957
_refine_ls_wR_factor_obs 0.2573
_reflns_number_observed 10392
_reflns_number_total 14246
_reflns_observed_criterion >2sigma(I)
_cod_data_source_file ja060393nsi20060118_014737.cif
_cod_data_source_block sun-fsx
_cod_depositor_comments
;
The following automatic conversions were performed:

'_refine_ls_weighting_scheme' value 'calc
w=1/[\s^2^(Fo^2^)+(0.1452P)^2^+3.7954P] where P=(Fo^2^+2Fc^2^)/3' was
changed to 'calc'. New tag '_refine_ls_weighting_details' was
created. The value of the new tag was set to
'w=1/[\s^2^(Fo^2^)+(0.1452P)^2^+3.7954P] where P=(Fo^2^+2Fc^2^)/3'.

Automatic conversion script
Id: cif_fix_values 3143 2015-03-26 13:38:13Z robertas 
;
_cod_database_code 4110712

loop_
_symmetry_equiv_pos_as_xyz
'x, y, z'
'-x, -y, -z'

loop_
_atom_site_aniso_label
_atom_site_aniso_U_11
_atom_site_aniso_U_22
_atom_site_aniso_U_33
_atom_site_aniso_U_23
_atom_site_aniso_U_13
_atom_site_aniso_U_12
N1 0.054(2) 0.068(2) 0.0292(12) -0.0214(12) 0.0078(11) -0.0119(13)
N2 0.0235(10) 0.0311(11) 0.0316(10) -0.0049(8) -0.0008(8) -0.0102(8)
N4 0.065(2) 0.0386(13) 0.0289(11) -0.0165(10) 0.0142(11) -0.0200(12)
N5 0.0306(11) 0.0416(13) 0.0380(12) -0.0029(10) -0.0046(9) -0.0176(10)
N6 0.119(3) 0.066(2) 0.080(2) -0.037(2) -0.037(2) -0.028(2)
C1 0.0259(11) 0.0251(11) 0.0210(10) -0.0055(8) -0.0028(8) -0.0060(9)
C2 0.0201(10) 0.0257(11) 0.0230(10) -0.0064(9) -0.0022(8) -0.0057(8)
C3 0.0204(10) 0.0265(11) 0.0231(10) -0.0075(9) -0.0039(8) -0.0044(8)
C4 0.0211(10) 0.0252(11) 0.0218(10) -0.0053(8) -0.0029(8) -0.0043(8)
C5 0.0209(10) 0.0242(11) 0.0240(10) -0.0032(8) -0.0053(8) -0.0055(8)
C6 0.0253(11) 0.0238(11) 0.0233(10) -0.0047(9) -0.0064(8) -0.0067(8)
C11 0.0248(11) 0.0318(12) 0.0224(10) -0.0093(9) -0.0015(8) -0.0095(9)
C12 0.046(2) 0.0390(15) 0.0315(13) -0.0132(11) -0.0064(11) 0.0014(12)
C13 0.047(2) 0.048(2) 0.0370(14) -0.0220(13) -0.0002(12) 0.0017(13)
C14 0.0338(13) 0.050(2) 0.0269(12) -0.0156(11) 0.0047(10) -0.0142(12)
C15 0.0359(13) 0.0353(13) 0.0239(11) -0.0046(10) 0.0021(10) -0.0102(11)
C16 0.0313(12) 0.0306(12) 0.0258(11) -0.0084(10) 0.0035(9) -0.0096(10)
C17 0.075(2) 0.057(2) 0.0251(13) -0.0152(13) 0.0011(13) -0.022(2)
C19 0.069(2) 0.083(3) 0.052(2) -0.039(2) -0.010(2) -0.011(2)
C21 0.0215(10) 0.0272(11) 0.0202(10) -0.0057(8) -0.0022(8) -0.0074(8)
C22 0.0248(11) 0.0263(11) 0.0229(10) -0.0059(9) -0.0022(8) -0.0060(9)
C23 0.0212(10) 0.0300(12) 0.0247(11) -0.0055(9) 0.0001(8) -0.0047(9)
C24 0.0227(11) 0.0292(11) 0.0218(10) -0.0036(9) -0.0030(8) -0.0085(9)
C25 0.0242(11) 0.0265(11) 0.0311(12) -0.0075(9) -0.0035(9) -0.0053(9)
C26 0.0215(10) 0.0294(12) 0.0295(11) -0.0089(9) -0.0016(8) -0.0057(9)
C27 0.0324(13) 0.0309(13) 0.0392(14) -0.0061(11) -0.0021(10) -0.0132(10)
C28 0.0235(11) 0.0401(14) 0.0381(13) -0.0096(11) 0.0028(10) -0.0137(10)
C29 0.042(2) 0.049(2) 0.055(2) -0.0244(15) -0.0074(13) -0.0100(13)
C30 0.0270(13) 0.046(2) 0.050(2) -0.0158(13) -0.0094(11) -0.0052(11)
C31 0.0291(12) 0.0343(12) 0.0227(10) -0.0094(9) -0.0009(9) -0.0134(10)
C32 0.0313(13) 0.057(2) 0.0319(13) -0.0170(12) -0.0028(10) -0.0156(12)
C33 0.045(2) 0.085(3) 0.042(2) -0.018(2) -0.0096(13) -0.035(2)
C34 0.079(3) 0.073(2) 0.037(2) -0.026(2) 0.004(2) -0.045(2)
C35 0.078(2) 0.055(2) 0.042(2) -0.0291(15) 0.017(2) -0.036(2)
C36 0.0410(14) 0.0387(14) 0.0329(13) -0.0165(11) 0.0061(11) -0.0175(11)
C41 0.0270(11) 0.0264(11) 0.0237(10) -0.0068(9) -0.0007(8) -0.0098(9)
C42 0.0251(11) 0.0345(13) 0.0310(12) -0.0103(10) -0.0006(9) -0.0095(10)
C43 0.0300(12) 0.0373(14) 0.0387(14) -0.0175(11) 0.0096(10) -0.0135(10)
C44 0.0454(15) 0.0283(12) 0.0266(11) -0.0117(10) 0.0092(10) -0.0159(11)
C45 0.049(2) 0.0337(13) 0.0245(12) -0.0078(10) -0.0057(11) 0.0003(12)
C46 0.0343(13) 0.0362(13) 0.0267(12) -0.0107(10) -0.0032(10) 0.0030(10)
C47 0.088(3) 0.048(2) 0.0244(13) -0.0139(12) 0.0057(14) -0.019(2)
C48 0.068(2) 0.068(2) 0.048(2) -0.038(2) 0.019(2) -0.020(2)
C49 0.088(3) 0.066(2) 0.067(2) -0.036(2) -0.017(2) -0.009(2)
C50 0.093(3) 0.060(2) 0.090(3) -0.051(2) -0.020(3) 0.003(2)
C51 0.0240(11) 0.0264(11) 0.0247(11) -0.0053(9) -0.0039(8) -0.0088(9)
C52 0.0240(11) 0.0323(12) 0.0262(11) -0.0043(9) -0.0058(9) -0.0087(9)
C53 0.0292(12) 0.0295(12) 0.0260(11) 0.0000(9) -0.0047(9) -0.0109(10)
C54 0.0268(12) 0.0346(13) 0.0279(12) -0.0049(10) -0.0015(9) -0.0139(10)
C55 0.0245(11) 0.0348(13) 0.0328(12) -0.0042(10) -0.0088(9) -0.0085(10)
C56 0.0280(12) 0.0281(12) 0.0284(11) -0.0029(9) -0.0071(9) -0.0089(9)
C57 0.0301(14) 0.048(2) 0.053(2) -0.0124(14) 0.0013(12) -0.0148(12)
C58 0.0391(14) 0.0399(15) 0.0364(14) -0.0041(12) 0.0007(11) -0.0231(12)
C59 0.057(2) 0.056(2) 0.072(2) -0.012(2) -0.030(2) -0.020(2)
C60 0.054(2) 0.049(2) 0.056(2) -0.019(2) 0.0024(15) -0.023(2)
C61 0.0331(12) 0.0279(12) 0.0262(11) -0.0064(9) -0.0061(9) -0.0114(10)
C62 0.0360(13) 0.0303(12) 0.0272(11) -0.0099(10) -0.0062(10) -0.0064(10)
C63 0.050(2) 0.0416(15) 0.0284(12) -0.0107(11) -0.0123(11) -0.0117(12)
C64 0.079(2) 0.046(2) 0.056(2) -0.024(2) -0.027(2) -0.014(2)
C65 0.134(4) 0.032(2) 0.092(3) -0.019(2) -0.068(3) -0.008(2)
C66 0.097(3) 0.0307(15) 0.068(2) -0.0102(15) -0.055(2) -0.007(2)
C68 0.093(3) 0.060(2) 0.101(3) -0.045(2) -0.029(3) -0.018(2)
C70 0.160(6) 0.147(6) 0.134(6) -0.105(5) 0.061(5) -0.094(5)

loop_
_atom_site_label
_atom_site_type_symbol
_atom_site_fract_x
_atom_site_fract_y
_atom_site_fract_z
_atom_site_U_iso_or_equiv
_atom_site_thermal_displace_type
_atom_site_occupancy
_atom_site_calc_flag
_atom_site_refinement_flags
_atom_site_disorder_group
N1 N 0.1880(3) 0.3227(2) -0.66240(15) 0.0507(7) Uani 1 d . .
N2 N 0.5279(2) 0.51245(13) -0.41699(13) 0.0311(5) Uani 1 d . .
N4 N -0.1939(3) 0.1779(2) 0.13414(14) 0.0429(6) Uani 1 d . .
N5 N -0.5365(3) -0.00049(15) -0.09166(14) 0.0400(6) Uani 1 d . .
N6 N -0.2771(5) 0.0727(2) -0.4737(2) 0.0820(12) Uani 1 d . .
C1 C 0.0625(3) 0.26027(14) -0.33858(13) 0.0252(5) Uani 1 d . .
C2 C 0.1198(2) 0.29428(14) -0.29740(13) 0.0241(4) Uani 1 d . .
C3 C 0.0730(2) 0.27696(14) -0.21885(13) 0.0243(4) Uani 1 d . .
C4 C -0.0321(2) 0.22705(14) -0.18281(13) 0.0243(4) Uani 1 d . .
C5 C -0.0919(2) 0.19472(14) -0.22516(13) 0.0251(5) Uani 1 d . .
C6 C -0.0434(2) 0.21073(14) -0.30266(13) 0.0254(5) Uani 1 d . .
C11 C 0.1076(3) 0.27858(15) -0.42249(13) 0.0265(5) Uani 1 d . .
C12 C 0.1892(3) 0.2193(2) -0.4432(2) 0.0405(6) Uani 1 d . .
H12A H 0.2269(3) 0.1674(2) -0.4026(2) 0.049 Uiso 1 calc R .
C13 C 0.2175(3) 0.2334(2) -0.5213(2) 0.0443(7) Uani 1 d . .
H13A H 0.2745(3) 0.1913(2) -0.5329(2) 0.053 Uiso 1 calc R .
C14 C 0.1635(3) 0.3086(2) -0.5833(2) 0.0365(6) Uani 1 d . .
C15 C 0.0856(3) 0.3690(2) -0.56246(15) 0.0344(6) Uani 1 d . .
H15A H 0.0499(3) 0.4214(2) -0.60283(15) 0.041 Uiso 1 calc R .
C16 C 0.0591(3) 0.3540(2) -0.48383(14) 0.0304(5) Uani 1 d . .
H16A H 0.0063(3) 0.3967(2) -0.47177(14) 0.036 Uiso 1 calc R .
C17 C 0.0987(4) 0.3930(2) -0.7233(2) 0.0518(8) Uani 1 d . .
H17A H 0.1467(4) 0.4041(2) -0.7754(2) 0.062 Uiso 1 calc R .
H17B H 0.0943(4) 0.4413(2) -0.7133(2) 0.062 Uiso 1 calc R .
C18A C 0.2070(27) 0.2586(14) -0.6901(13) 0.0608(13) Uiso 0.236(9) d P 1
H18A H 0.1184(27) 0.2584(14) -0.7144(13) 0.073 Uiso 0.236(9) calc PR 1
H18B H 0.2453(27) 0.2035(14) -0.6492(13) 0.073 Uiso 0.236(9) calc PR 1
C18B C 0.2439(7) 0.2492(4) -0.6797(4) 0.0608(13) Uiso 0.764(9) d P 2
H18C H 0.2236(7) 0.1998(4) -0.6328(4) 0.073 Uiso 0.764(9) calc PR 2
H18D H 0.1875(7) 0.2552(4) -0.7241(4) 0.073 Uiso 0.764(9) calc PR 2
C19 C -0.0548(5) 0.3814(3) -0.7264(2) 0.0641(10) Uani 1 d . .
H19A H -0.1082(5) 0.4305(3) -0.7682(2) 0.096 Uiso 1 calc R .
H19B H -0.1042(5) 0.3717(3) -0.6755(2) 0.096 Uiso 1 calc R .
H19C H -0.0517(5) 0.3345(3) -0.7376(2) 0.096 Uiso 1 calc R .
C20A C 0.3441(31) 0.3054(17) -0.7616(16) 0.104(2) Uiso 0.236(9) d P 1
H20A H 0.3796(31) 0.2734(17) -0.7915(16) 0.156 Uiso 0.236(9) calc PR 1
H20B H 0.4257(31) 0.3068(17) -0.7340(16) 0.156 Uiso 0.236(9) calc PR 1
H20C H 0.3010(31) 0.3610(17) -0.7979(16) 0.156 Uiso 0.236(9) calc PR 1
C20B C 0.3899(9) 0.2372(5) -0.6983(5) 0.104(2) Uiso 0.764(9) d P 2
H20D H 0.4150(9) 0.1888(5) -0.7084(5) 0.156 Uiso 0.764(9) calc PR 2
H20E H 0.4475(9) 0.2293(5) -0.6541(5) 0.156 Uiso 0.764(9) calc PR 2
H20F H 0.4114(9) 0.2850(5) -0.7456(5) 0.156 Uiso 0.764(9) calc PR 2
C21 C 0.2239(2) 0.35175(14) -0.33555(13) 0.0240(4) Uani 1 d . .
C22 C 0.3664(3) 0.32734(14) -0.35618(13) 0.0261(5) Uani 1 d . .
H22A H 0.3956(3) 0.27379(14) -0.35247(13) 0.031 Uiso 1 calc R .
C23 C 0.4665(3) 0.37945(15) -0.38200(14) 0.0277(5) Uani 1 d . .
H23A H 0.5637(3) 0.36016(15) -0.39405(14) 0.033 Uiso 1 calc R .
C24 C 0.4282(2) 0.46028(15) -0.39088(13) 0.0266(5) Uani 1 d . .
C25 C 0.2824(3) 0.48559(15) -0.37336(14) 0.0288(5) Uani 1 d . .
H25A H 0.2502(3) 0.54022(15) -0.38054(14) 0.035 Uiso 1 calc R .
C26 C 0.1852(3) 0.43204(15) -0.34583(14) 0.0280(5) Uani 1 d . .
H26A H 0.0880(3) 0.45081(15) -0.33342(14) 0.034 Uiso 1 calc R .
C27 C 0.4857(3) 0.5955(2) -0.4262(2) 0.0363(6) Uani 1 d . .
H27A H 0.3889(3) 0.6187(2) -0.4516(2) 0.044 Uiso 1 calc R .
H27B H 0.5566(3) 0.6281(2) -0.4624(2) 0.044 Uiso 1 calc R .
C28 C 0.6831(3) 0.4798(2) -0.4185(2) 0.0357(6) Uani 1 d . .
H28A H 0.7356(3) 0.5256(2) -0.4492(2) 0.043 Uiso 1 calc R .
H28B H 0.6975(3) 0.4445(2) -0.4462(2) 0.043 Uiso 1 calc R .
C29 C 0.4774(4) 0.6048(2) -0.3497(2) 0.0474(7) Uani 1 d . .
H29A H 0.4483(4) 0.6626(2) -0.3613(2) 0.071 Uiso 1 calc R .
H29B H 0.5733(4) 0.5836(2) -0.3246(2) 0.071 Uiso 1 calc R .
H29C H 0.4053(4) 0.5743(2) -0.3138(2) 0.071 Uiso 1 calc R .
C30 C 0.7501(3) 0.4308(2) -0.3368(2) 0.0422(7) Uani 1 d . .
H30A H 0.8542(3) 0.4108(2) -0.3421(2) 0.063 Uiso 1 calc R .
H30B H 0.7006(3) 0.3845(2) -0.3063(2) 0.063 Uiso 1 calc R .
H30C H 0.7388(3) 0.4657(2) -0.3093(2) 0.063 Uiso 1 calc R .
C31 C 0.1334(3) 0.3143(2) -0.17526(14) 0.0286(5) Uani 1 d . .
C32 C 0.2809(3) 0.2989(2) -0.1607(2) 0.0395(6) Uani 1 d . .
H32A H 0.3457(3) 0.2615(2) -0.1759(2) 0.047 Uiso 1 calc R .
C33 C 0.3357(4) 0.3383(3) -0.1234(2) 0.0565(9) Uani 1 d . .
H33A H 0.4374(4) 0.3268(3) -0.1139(2) 0.068 Uiso 1 calc R .
C34 C 0.2446(5) 0.3934(2) -0.1002(2) 0.0576(9) Uani 1 d . .
C35 C 0.0986(4) 0.4063(2) -0.1129(2) 0.0527(8) Uani 1 d . .
H35A H 0.0333(4) 0.4420(2) -0.0958(2) 0.063 Uiso 1 calc R .
C36 C 0.0432(3) 0.3684(2) -0.1503(2) 0.0361(6) Uani 1 d . .
H36A H -0.0588(3) 0.3798(2) -0.1590(2) 0.043 Uiso 1 calc R .
N3A N 0.2890(4) 0.4420(2) -0.0672(2) 0.0495(9) Uiso 0.751(5) d PD 1
C37A C 0.4378(7) 0.4212(4) -0.0468(4) 0.0683(14) Uiso 0.751(5) d PD 1
H37A H 0.4690(7) 0.3615(4) -0.0268(4) 0.082 Uiso 0.751(5) calc PR 1
H37B H 0.4487(7) 0.4357(4) -0.0034(4) 0.082 Uiso 0.751(5) calc PR 1
C38A C 0.1912(7) 0.4641(4) -0.0117(3) 0.0701(14) Uiso 0.751(5) d PD 1
H38A H 0.0969(7) 0.4947(4) -0.0378(3) 0.084 Uiso 0.751(5) calc PR 1
H38B H 0.2341(7) 0.5006(4) 0.0019(3) 0.084 Uiso 0.751(5) calc PR 1
C39A C 0.5411(7) 0.4645(4) -0.1171(4) 0.077(2) Uiso 0.751(5) d PD 1
H39A H 0.6422(7) 0.4473(4) -0.0989(4) 0.116 Uiso 0.751(5) calc PR 1
H39B H 0.5128(7) 0.5237(4) -0.1365(4) 0.116 Uiso 0.751(5) calc PR 1
H39C H 0.5330(7) 0.4494(4) -0.1599(4) 0.116 Uiso 0.751(5) calc PR 1
C40A C 0.1637(11) 0.3924(5) 0.0621(5) 0.103(2) Uiso 0.751(5) d PD 1
H40A H 0.0978(11) 0.4110(5) 0.0969(5) 0.155 Uiso 0.751(5) calc PR 1
H40B H 0.2564(11) 0.3624(5) 0.0890(5) 0.155 Uiso 0.751(5) calc PR 1
H40C H 0.1188(11) 0.3567(5) 0.0493(5) 0.155 Uiso 0.751(5) calc PR 1
N3B N 0.3590(13) 0.4034(7) -0.0625(6) 0.0495(9) Uiso 0.249(5) d PD 2
C37B C 0.4854(19) 0.4321(12) -0.0725(11) 0.0683(14) Uiso 0.249(5) d PD 2
H37C H 0.5649(19) 0.3861(12) -0.0447(11) 0.082 Uiso 0.249(5) calc PR 2
H37D H 0.4742(19) 0.4706(12) -0.0484(11) 0.082 Uiso 0.249(5) calc PR 2
C38B C 0.2770(21) 0.4393(11) -0.0110(10) 0.0701(14) Uiso 0.249(5) d PD 2
H38C H 0.1873(21) 0.4769(11) -0.0378(10) 0.084 Uiso 0.249(5) calc PR 2
H38D H 0.3377(21) 0.4706(11) 0.0003(10) 0.084 Uiso 0.249(5) calc PR 2
C39B C 0.5247(22) 0.4721(13) -0.1528(12) 0.077(2) Uiso 0.249(5) d PD 2
H39D H 0.6159(22) 0.4919(13) -0.1572(12) 0.116 Uiso 0.249(5) calc PR 2
H39E H 0.4471(22) 0.5183(13) -0.1804(12) 0.116 Uiso 0.249(5) calc PR 2
H39F H 0.5384(22) 0.4339(13) -0.1766(12) 0.116 Uiso 0.249(5) calc PR 2
C40B C 0.2382(33) 0.3725(16) 0.0635(12) 0.103(2) Uiso 0.249(5) d PD 2
H40D H 0.1842(33) 0.3953(16) 0.0983(12) 0.155 Uiso 0.249(5) calc PR 2
H40E H 0.3275(33) 0.3356(16) 0.0896(12) 0.155 Uiso 0.249(5) calc PR 2
H40F H 0.1773(33) 0.3422(16) 0.0518(12) 0.155 Uiso 0.249(5) calc PR 2
C41 C -0.0793(3) 0.20983(14) -0.09979(13) 0.0264(5) Uani 1 d . .
C42 C -0.2170(3) 0.2420(2) -0.08114(15) 0.0310(5) Uani 1 d . .
H42A H -0.2876(3) 0.2715(2) -0.12157(15) 0.037 Uiso 1 calc R .
C43 C -0.2544(3) 0.2323(2) -0.0047(2) 0.0346(6) Uani 1 d . .
H43A H -0.3495(3) 0.2558(2) 0.0058(2) 0.042 Uiso 1 calc R .
C44 C -0.1554(3) 0.1886(2) 0.05712(15) 0.0328(5) Uani 1 d . .
C45 C -0.0176(3) 0.1542(2) 0.0385(2) 0.0386(6) Uani 1 d . .
H45A H 0.0521(3) 0.1227(2) 0.0790(2) 0.046 Uiso 1 calc R .
C46 C 0.0183(3) 0.1653(2) -0.03800(15) 0.0348(6) Uani 1 d . .
H46A H 0.1131(3) 0.1418(2) -0.04879(15) 0.042 Uiso 1 calc R .
C47 C -0.0869(5) 0.1308(2) 0.1963(2) 0.0534(9) Uani 1 d . .
H47A H -0.0361(5) 0.0824(2) 0.1888(2) 0.064 Uiso 1 calc R .
H47B H -0.1394(5) 0.1110(2) 0.2477(2) 0.064 Uiso 1 calc R .
C48 C -0.3141(4) 0.2330(2) 0.1479(2) 0.0568(9) Uani 1 d . .
H48A H -0.3354(4) 0.2108(2) 0.2054(2) 0.068 Uiso 1 calc R .
H48B H -0.4016(4) 0.2344(2) 0.1218(2) 0.068 Uiso 1 calc R .
C49 C 0.0278(5) 0.1763(3) 0.2003(3) 0.0702(11) Uani 1 d . .
H49A H 0.0946(5) 0.1398(3) 0.2438(3) 0.105 Uiso 1 calc R .
H49B H -0.0205(5) 0.2236(3) 0.2094(3) 0.105 Uiso 1 calc R .
H49C H 0.0831(5) 0.1949(3) 0.1504(3) 0.105 Uiso 1 calc R .
C50 C -0.2892(6) 0.3191(3) 0.1191(3) 0.0753(13) Uani 1 d . .
H50A H -0.3759(6) 0.3520(3) 0.1309(3) 0.113 Uiso 1 calc R .
H50B H -0.2710(6) 0.3424(3) 0.0619(3) 0.113 Uiso 1 calc R .
H50C H -0.2046(6) 0.3188(3) 0.1458(3) 0.113 Uiso 1 calc R .
C51 C -0.2074(3) 0.14400(14) -0.18831(13) 0.0262(5) Uani 1 d . .
C52 C -0.1803(3) 0.0673(2) -0.12504(14) 0.0296(5) Uani 1 d . .
H52A H -0.0861(3) 0.0473(2) -0.10221(14) 0.036 Uiso 1 calc R .
C53 C -0.2864(3) 0.0191(2) -0.09424(14) 0.0315(5) Uani 1 d . .
H53A H -0.2626(3) -0.0336(2) -0.05179(14) 0.038 Uiso 1 calc R .
C54 C -0.4286(3) 0.0466(2) -0.12448(15) 0.0316(5) Uani 1 d . .
C55 C -0.4569(3) 0.1249(2) -0.1878(2) 0.0335(5) Uani 1 d . .
H55A H -0.5516(3) 0.1460(2) -0.2100(2) 0.040 Uiso 1 calc R .
C56 C -0.3486(3) 0.1715(2) -0.21819(15) 0.0306(5) Uani 1 d . .
H56A H -0.3711(3) 0.2241(2) -0.26095(15) 0.037 Uiso 1 calc R .
C57 C -0.6866(3) 0.0313(2) -0.1198(2) 0.0465(7) Uani 1 d . .
H57A H -0.7118(3) 0.0892(2) -0.1293(2) 0.056 Uiso 1 calc R .
H57B H -0.7528(3) 0.0011(2) -0.0775(2) 0.056 Uiso 1 calc R .
C58 C -0.4955(3) -0.0878(2) -0.0407(2) 0.0407(6) Uani 1 d . .
H58A H -0.5851(3) -0.1097(2) -0.0159(2) 0.049 Uiso 1 calc R .
H58B H -0.4335(3) -0.0950(2) 0.0022(2) 0.049 Uiso 1 calc R .
C59 C -0.7146(4) 0.0257(2) -0.1944(2) 0.0638(11) Uani 1 d . .
H59A H -0.8172(4) 0.0482(2) -0.2090(2) 0.096 Uiso 1 calc R .
H59B H -0.6928(4) -0.0315(2) -0.1852(2) 0.096 Uiso 1 calc R .
H59C H -0.6519(4) 0.0568(2) -0.2372(2) 0.096 Uiso 1 calc R .
C60 C -0.4151(4) -0.1371(2) -0.0822(2) 0.0524(8) Uani 1 d . .
H60A H -0.3918(4) -0.1945(2) -0.0441(2) 0.079 Uiso 1 calc R .
H60B H -0.3245(4) -0.1171(2) -0.1057(2) 0.079 Uiso 1 calc R .
H60C H -0.4765(4) -0.1318(2) -0.1238(2) 0.079 Uiso 1 calc R .
C61 C -0.1048(3) 0.17510(15) -0.34759(14) 0.0296(5) Uani 1 d . .
C62 C -0.1902(3) 0.2232(2) -0.41336(14) 0.0316(5) Uani 1 d . .
H62A H -0.2116(3) 0.2806(2) -0.43031(14) 0.038 Uiso 1 calc R .
C63 C -0.2454(3) 0.1905(2) -0.4553(2) 0.0401(6) Uani 1 d . .
H63A H -0.3011(3) 0.2257(2) -0.5012(2) 0.048 Uiso 1 calc R .
C64 C -0.2207(5) 0.1074(2) -0.4311(2) 0.0574(9) Uani 1 d . .
C65 C -0.1356(6) 0.0586(2) -0.3649(3) 0.085(2) Uani 1 d . .
H65A H -0.1156(6) 0.0012(2) -0.3473(3) 0.102 Uiso 1 calc R .
C66 C -0.0794(5) 0.0921(2) -0.3239(2) 0.0659(12) Uani 1 d . .
H66A H -0.0222(5) 0.0571(2) -0.2784(2) 0.079 Uiso 1 calc R .
C67A C -0.3498(11) 0.1250(6) -0.5441(6) 0.096(2) Uiso 0.599(7) d P 1
H67A H -0.4109(11) 0.0953(6) -0.5575(6) 0.115 Uiso 0.599(7) calc PR 1
H67B H -0.4147(11) 0.1711(6) -0.5377(6) 0.115 Uiso 0.599(7) calc PR 1
C67B C -0.1664(17) 0.0597(9) -0.5335(9) 0.096(2) Uiso 0.401(7) d P 2
H67C H -0.2069(17) 0.0320(9) -0.5589(9) 0.115 Uiso 0.401(7) calc PR 2
H67D H -0.0770(17) 0.0233(9) -0.5054(9) 0.115 Uiso 0.401(7) calc PR 2
C68 C -0.3444(6) -0.0007(3) -0.4238(3) 0.0776(13) Uani 1 d . 1
H68A H -0.3696(6) -0.0239(3) -0.4580(3) 0.093 Uiso 1 calc R 1
H68B H -0.2717(6) -0.0426(3) -0.3852(3) 0.093 Uiso 1 calc R 1
C69A C -0.2524(13) 0.1533(7) -0.6024(7) 0.110(3) Uiso 0.599(7) d P 1
H69A H -0.3040(13) 0.1900(7) -0.6518(7) 0.164 Uiso 0.599(7) calc PR 1
H69B H -0.1890(13) 0.1076(7) -0.6088(7) 0.164 Uiso 0.599(7) calc PR 1
H69C H -0.1930(13) 0.1832(7) -0.5893(7) 0.164 Uiso 0.599(7) calc PR 1
C69B C -0.1242(20) 0.1412(10) -0.5993(10) 0.110(3) Uiso 0.401(7) d P 2
H69D H -0.0521(20) 0.1288(10) -0.6356(10) 0.164 Uiso 0.401(7) calc PR 2
H69E H -0.0826(20) 0.1686(10) -0.5747(10) 0.164 Uiso 0.401(7) calc PR 2
H69F H -0.2117(20) 0.1769(10) -0.6286(10) 0.164 Uiso 0.401(7) calc PR 2
C70 C -0.4776(9) 0.0177(5) -0.3805(4) 0.125(3) Uani 1 d . 1
H70A H -0.5169(9) -0.0323(5) -0.3490(4) 0.188 Uiso 1 calc R 1
H70B H -0.5510(9) 0.0582(5) -0.4184(4) 0.188 Uiso 1 calc R 1
H70C H -0.4530(9) 0.0395(5) -0.3456(4) 0.188 Uiso 1 calc R 1
Cl1 Cl -0.3963(11) 0.0393(6) -0.2951(6) 0.052(3) Uiso 0.082(3) d P 2
Cl2 Cl -0.4110(11) -0.1081(6) -0.3060(6) 0.050(3) Uiso 0.082(3) d P 2
C1S C -0.3687(46) -0.0568(25) -0.2790(25) 0.049(9) Uiso 0.082(3) d P 2
H1SA H -0.2610(46) -0.0694(25) -0.2832(25) 0.059 Uiso 0.082(3) calc PR 2
H1SB H -0.3905(46) -0.0842(25) -0.2217(25) 0.059 Uiso 0.082(3) calc PR 2

loop_
_atom_type_symbol
_atom_type_description
_atom_type_scat_dispersion_real
_atom_type_scat_dispersion_imag
_atom_type_scat_source
C C 0.0033 0.0016 'International Tables Vol C Tables 4.2.6.8 and 6.1.1.4'
H H 0.0000 0.0000 'International Tables Vol C Tables 4.2.6.8 and 6.1.1.4'
N N 0.0061 0.0033 'International Tables Vol C Tables 4.2.6.8 and 6.1.1.4'
Cl Cl 0.1484 0.1585 'International Tables Vol C Tables 4.2.6.8 and 6.1.1.4'

loop_
_geom_angle_atom_site_label_1
_geom_angle_atom_site_label_2
_geom_angle_atom_site_label_3
_geom_angle
C14 N1 C17 118.7(3)
C14 N1 C18A 124.0(9)
C17 N1 C18A 104.0(10)
C14 N1 C18B 117.8(4)
C17 N1 C18B 116.6(3)
C24 N2 C27 120.9(2)
C24 N2 C28 119.7(2)
C27 N2 C28 118.0(2)
C44 N4 C48 120.1(3)
C44 N4 C47 119.0(3)
C48 N4 C47 117.8(3)
C54 N5 C57 120.7(2)
C54 N5 C58 119.6(2)
C57 N5 C58 118.4(2)
C67A N6 C64 118.6(5)
C67A N6 C68 114.1(5)
C64 N6 C68 115.2(4)
C64 N6 C67B 111.5(7)
C2 C1 C6 120.2(2)
C2 C1 C11 121.0(2)
C6 C1 C11 118.8(2)
C1 C2 C3 119.6(2)
C1 C2 C21 121.6(2)
C3 C2 C21 118.8(2)
C4 C3 C2 120.2(2)
C4 C3 C31 120.4(2)
C2 C3 C31 119.4(2)
C3 C4 C5 120.0(2)
C3 C4 C41 119.0(2)
C5 C4 C41 121.1(2)
C6 C5 C4 119.7(2)
C6 C5 C51 119.9(2)
C4 C5 C51 120.3(2)
C5 C6 C1 120.3(2)
C5 C6 C61 120.0(2)
C1 C6 C61 119.7(2)
C16 C11 C12 116.7(2)
C16 C11 C1 121.2(2)
C12 C11 C1 121.9(2)
C13 C12 C11 122.1(3)
C12 C13 C14 121.2(3)
C15 C14 N1 121.7(3)
C15 C14 C13 116.7(2)
N1 C14 C13 121.6(3)
C16 C15 C14 121.3(2)
C11 C16 C15 121.9(2)
N1 C17 C19 113.8(3)
N1 C18A C20A 90.7(15)
C20B C18B N1 115.7(6)
C22 C21 C26 116.8(2)
C22 C21 C2 122.7(2)
C26 C21 C2 120.3(2)
C23 C22 C21 121.4(2)
C22 C23 C24 121.8(2)
N2 C24 C25 121.7(2)
N2 C24 C23 121.9(2)
C25 C24 C23 116.4(2)
C26 C25 C24 120.9(2)
C25 C26 C21 122.7(2)
N2 C27 C29 114.9(2)
N2 C28 C30 113.8(2)
C32 C31 C36 117.3(2)
C32 C31 C3 121.6(2)
C36 C31 C3 121.1(2)
C31 C32 C33 120.4(3)
C34 C33 C32 121.6(3)
C35 C34 C33 117.3(3)
C35 C34 N3B 148.2(6)
C33 C34 N3B 93.8(6)
C35 C34 N3A 116.0(4)
C33 C34 N3A 126.7(4)
C34 C35 C36 121.7(3)
C35 C36 C31 121.7(3)
C37A N3A C34 114.6(4)
C37A N3A C38A 113.9(4)
C34 N3A C38A 119.2(4)
N3A C37A C39A 113.8(5)
N3A C38A C40A 113.2(6)
C37B N3B C34 146.2(12)
C37B N3B C38B 99.9(12)
C34 N3B C38B 102.5(11)
N3B C37B C39B 112.3(15)
N3B C38B C40B 108.5(15)
C42 C41 C46 116.9(2)
C42 C41 C4 122.2(2)
C46 C41 C4 120.7(2)
C41 C42 C43 121.5(2)
C42 C43 C44 121.5(2)
N4 C44 C43 121.5(3)
N4 C44 C45 121.8(3)
C43 C44 C45 116.8(2)
C46 C45 C44 120.9(2)
C45 C46 C41 122.4(2)
N4 C47 C49 115.5(3)
N4 C48 C50 115.0(3)
C52 C51 C56 116.7(2)
C52 C51 C5 122.6(2)
C56 C51 C5 120.6(2)
C53 C52 C51 122.0(2)
C52 C53 C54 121.4(2)
N5 C54 C53 121.3(2)
N5 C54 C55 121.9(2)
C53 C54 C55 116.7(2)
C56 C55 C54 120.9(2)
C55 C56 C51 122.4(2)
N5 C57 C59 114.7(3)
N5 C58 C60 114.7(3)
C66 C61 C62 117.1(2)
C66 C61 C6 120.9(2)
C62 C61 C6 121.9(2)
C61 C62 C63 121.9(2)
C64 C63 C62 120.8(3)
C63 C64 C65 117.5(3)
C63 C64 N6 121.4(3)
C65 C64 N6 121.1(3)
C66 C65 C64 121.2(3)
C61 C66 C65 121.4(3)
C69A C67A N6 109.7(9)
N6 C67B C69B 113.3(12)
C70 C68 N6 113.0(4)
Cl2 C1S Cl1 141.3(30)

loop_
_geom_bond_atom_site_label_1
_geom_bond_atom_site_label_2
_geom_bond_distance
N1 C14 1.400(3)
N1 C17 1.464(4)
N1 C18A 1.47(2)
N1 C18B 1.522(7)
N2 C24 1.382(3)
N2 C27 1.449(4)
N2 C28 1.457(3)
N4 C44 1.396(3)
N4 C48 1.444(4)
N4 C47 1.455(5)
N5 C54 1.388(3)
N5 C57 1.463(4)
N5 C58 1.464(4)
N6 C67A 1.393(11)
N6 C64 1.425(4)
N6 C68 1.498(6)
N6 C67B 1.52(2)
C1 C2 1.399(3)
C1 C6 1.406(3)
C1 C11 1.499(3)
C2 C3 1.413(3)
C2 C21 1.488(3)
C3 C4 1.404(3)
C3 C31 1.500(3)
C4 C5 1.406(3)
C4 C41 1.492(3)
C5 C6 1.403(3)
C5 C51 1.492(3)
C6 C61 1.500(3)
C11 C16 1.385(3)
C11 C12 1.389(4)
C12 C13 1.384(4)
C13 C14 1.401(4)
C14 C15 1.395(4)
C15 C16 1.389(3)
C17 C19 1.507(5)
C18A C20A 1.81(4)
C18B C20B 1.373(10)
C21 C22 1.391(3)
C21 C26 1.391(3)
C22 C23 1.385(3)
C23 C24 1.409(4)
C24 C25 1.405(3)
C25 C26 1.382(3)
C27 C29 1.524(4)
C28 C30 1.523(4)
C31 C32 1.381(4)
C31 C36 1.392(4)
C32 C33 1.409(4)
C33 C34 1.390(6)
C34 C35 1.365(6)
C34 N3B 1.431(12)
C34 N3A 1.447(5)
C35 C36 1.390(4)
N3A C37A 1.412(7)
N3A C38A 1.460(7)
C37A C39A 1.566(9)
C38A C40A 1.486(9)
N3B C37B 1.36(2)
N3B C38B 1.48(2)
C37B C39B 1.41(2)
C38B C40B 1.48(2)
C41 C42 1.386(3)
C41 C46 1.390(3)
C42 C43 1.389(4)
C43 C44 1.397(4)
C44 C45 1.402(4)
C45 C46 1.380(4)
C47 C49 1.526(6)
C48 C50 1.508(6)
C51 C52 1.388(3)
C51 C56 1.395(3)
C52 C53 1.384(3)
C53 C54 1.406(3)
C54 C55 1.409(3)
C55 C56 1.381(3)
C57 C59 1.512(5)
C58 C60 1.501(5)
C61 C66 1.378(4)
C61 C62 1.380(3)
C62 C63 1.381(4)
C63 C64 1.380(4)
C64 C65 1.386(5)
C65 C66 1.384(5)
C67A C69A 1.342(14)
C67B C69B 1.57(2)
C68 C70 1.484(8)
Cl1 C1S 1.64(4)
Cl2 C1S 1.40(4)
